data_4330018
loop_
_publ_author_name
'Samit Majumder'
'Leena Mandal'
'Sasankasekhar Mohanta'

_publ_section_title
;
 Syntheses, Structures, and Steady State and Time Resolved Photophysical
 Properties of a Tetraiminodiphenol Macrocyclic Ligand and Its Dinuclear
 Zinc(II)/Cadmium(II) Complexes with Coordinating and Noncoordinating
 Anions
;
_journal_name_full 'Inorganic Chemistry'
_journal_page_first 8739
_journal_page_last 8749
_journal_paper_doi 10.1021/ic300412u
_journal_volume 51
_journal_year 2012
_chemical_formula_sum 'C30 H38 N10 O2 Zn2'
_chemical_formula_weight 701.48
_chemical_name_systematic
; 
 ? 
;
_space_group_IT_number 14
_symmetry_cell_setting monoclinic
_symmetry_space_group_name_Hall '-P 2yn'
_symmetry_space_group_name_H-M 'P 1 21/n 1'
_atom_sites_solution_hydrogens geom
_atom_sites_solution_primary direct
_atom_sites_solution_secondary difmap
_audit_creation_method SHELXL-97
_cell_angle_alpha 90.00
_cell_angle_beta 91.625(4)
_cell_angle_gamma 90.00
_cell_formula_units_Z 2
_cell_length_a 9.323(3)
_cell_length_b 9.027(3)
_cell_length_c 19.506(7)
_cell_measurement_temperature 296(2)
_cell_measurement_theta_max 24.82
_cell_measurement_theta_min 2.40
_cell_volume 1640.9(10)
_computing_cell_refinement 'Bruker SAINT'
_computing_data_collection 'Bruker APEX2'
_computing_data_reduction 'Bruker SAINT'
_computing_molecular_graphics 'Bruker SHELXTL'
_computing_publication_material 'Bruker SHELXTL'
_computing_structure_refinement 'SHELXL-97 (Sheldrick, 2008)'
_computing_structure_solution 'SHELXS-97 (Sheldrick, 2008)'
_diffrn_ambient_temperature 296(2)
_diffrn_measured_fraction_theta_full 0.992
_diffrn_measured_fraction_theta_max 0.992
_diffrn_measurement_device_type 'Bruker APEX-II CCD'
_diffrn_measurement_method '\f and \w scans'
_diffrn_radiation_monochromator graphite
_diffrn_radiation_source 'fine-focus sealed tube'
_diffrn_radiation_type MoK\a
_diffrn_radiation_wavelength 0.71073
_diffrn_reflns_av_R_equivalents 0.0244
_diffrn_reflns_av_sigmaI/netI 0.0249
_diffrn_reflns_limit_h_max 11
_diffrn_reflns_limit_h_min -11
_diffrn_reflns_limit_k_max 11
_diffrn_reflns_limit_k_min -11
_diffrn_reflns_limit_l_max 23
_diffrn_reflns_limit_l_min -24
_diffrn_reflns_number 11907
_diffrn_reflns_theta_full 26.00
_diffrn_reflns_theta_max 26.00
_diffrn_reflns_theta_min 2.09
_exptl_absorpt_coefficient_mu 1.505
_exptl_absorpt_correction_T_max 0.7047
_exptl_absorpt_correction_T_min 0.6209
_exptl_absorpt_correction_type multi-scan
_exptl_absorpt_process_details 'SADABAS(Sheldrick, 2008)'
_exptl_crystal_colour YELLOW
_exptl_crystal_density_diffrn 1.420
_exptl_crystal_description SQUARE
_exptl_crystal_F_000 728
_exptl_crystal_size_max 0.35
_exptl_crystal_size_mid 0.30
_exptl_crystal_size_min 0.25
_refine_diff_density_max 0.828
_refine_diff_density_min -0.440
_refine_diff_density_rms 0.060
_refine_ls_extinction_method none
_refine_ls_goodness_of_fit_ref 1.078
_refine_ls_hydrogen_treatment constr
_refine_ls_matrix_type full
_refine_ls_number_parameters 202
_refine_ls_number_reflns 3195
_refine_ls_number_restraints 0
_refine_ls_restrained_S_all 1.078
_refine_ls_R_factor_all 0.0485
_refine_ls_R_factor_gt 0.0387
_refine_ls_shift/su_max 0.001
_refine_ls_shift/su_mean 0.000
_refine_ls_structure_factor_coef Fsqd
_refine_ls_weighting_details 'calc w=1/[\s^2^(Fo^2^)+(0.1000P)^2^+0.0000P] where P=(Fo^2^+2Fc^2^)/3'
_refine_ls_weighting_scheme calc
_refine_ls_wR_factor_gt 0.1303
_refine_ls_wR_factor_ref 0.1397
_reflns_number_gt 2646
_reflns_number_total 3195
_reflns_threshold_expression >2sigma(I)
_cod_data_source_file ic300412u_si_002_5.cif
_cod_data_source_block 5
_cod_original_cell_volume 1641.0(10)
_cod_original_sg_symbol_H-M 'P 1 21/n 1 '
_cod_database_code 4330018

loop_
_symmetry_equiv_pos_as_xyz
'x, y, z'
'-x+1/2, y+1/2, -z+1/2'
'-x, -y, -z'
'x-1/2, -y-1/2, z-1/2'

loop_
_atom_site_label
_atom_site_type_symbol
_atom_site_fract_x
_atom_site_fract_y
_atom_site_fract_z
_atom_site_U_iso_or_equiv
_atom_site_adp_type
_atom_site_occupancy
_atom_site_symmetry_multiplicity
_atom_site_calc_flag
_atom_site_refinement_flags
C1 C 1.1474(3) 0.5235(3) 0.11346(14) 0.0424(7) Uani 1 1 d .
C2 C 1.2868(3) 0.4628(3) 0.12191(16) 0.0479(7) Uani 1 1 d .
C3 C 1.3671(4) 0.4842(4) 0.18340(19) 0.0642(10) Uani 1 1 d .
H3 H 1.4578 0.4417 0.1878 0.077 Uiso 1 1 calc R
C4 C 1.3167(5) 0.5652(6) 0.2369(2) 0.0867(14) Uani 1 1 d .
C5 C 1.1777(5) 0.6187(5) 0.23030(17) 0.0769(12) Uani 1 1 d .
H5 H 1.1394 0.6693 0.2671 0.092 Uiso 1 1 calc R
C6 C 1.0919(4) 0.5999(4) 0.17041(15) 0.0524(8) Uani 1 1 d .
C7 C 1.4227(7) 0.6119(10) 0.3006(2) 0.153(3) Uani 1 1 d .
H7A H 1.5170 0.5691 0.2946 0.184 Uiso 1 1 calc R
H7B H 1.4328 0.7188 0.3021 0.184 Uiso 1 1 calc R
C8 C 1.3679(8) 0.5627(9) 0.3597(4) 0.145(3) Uani 1 1 d .
H8A H 1.2678 0.5873 0.3607 0.218 Uiso 1 1 calc R
H8B H 1.4176 0.6088 0.3979 0.218 Uiso 1 1 calc R
H8C H 1.3792 0.4572 0.3627 0.218 Uiso 1 1 calc R
C9 C 0.9509(4) 0.6649(4) 0.17197(16) 0.0578(8) Uani 1 1 d .
H9 H 0.9316 0.7203 0.2109 0.069 Uiso 1 1 calc R
C10 C 0.7125(4) 0.7281(5) 0.14529(17) 0.0665(10) Uani 1 1 d .
H10A H 0.7303 0.7900 0.1853 0.080 Uiso 1 1 calc R
H10B H 0.6451 0.6517 0.1580 0.080 Uiso 1 1 calc R
C11 C 0.6437(4) 0.8218(4) 0.08929(17) 0.0585(8) Uani 1 1 d .
C12 C 0.5767(3) 0.7256(4) 0.03368(18) 0.0601(8) Uani 1 1 d .
H12A H 0.5116 0.6565 0.0547 0.072 Uiso 1 1 calc R
H12B H 0.5201 0.7881 0.0029 0.072 Uiso 1 1 calc R
C13 C 0.7502(5) 0.9311(5) 0.0589(3) 0.0786(11) Uani 1 1 d .
H13A H 0.8042 0.9785 0.0953 0.118 Uiso 1 1 calc R
H13B H 0.6987 1.0046 0.0325 0.118 Uiso 1 1 calc R
H13C H 0.8143 0.8788 0.0299 0.118 Uiso 1 1 calc R
C14 C 0.5207(5) 0.9064(6) 0.1217(2) 0.0909(14) Uani 1 1 d .
H14A H 0.4581 0.8376 0.1435 0.136 Uiso 1 1 calc R
H14B H 0.4679 0.9599 0.0867 0.136 Uiso 1 1 calc R
H14C H 0.5591 0.9747 0.1552 0.136 Uiso 1 1 calc R
C15 C 1.3587(3) 0.3778(4) 0.07028(16) 0.0489(7) Uani 1 1 d .
H15 H 1.4429 0.3304 0.0846 0.059 Uiso 1 1 calc R
N1 N 0.8485(3) 0.6566(3) 0.12697(12) 0.0508(6) Uani 1 1 d .
N2 N 0.6792(3) 0.6402(3) -0.00735(13) 0.0472(6) Uani 1 1 d .
N3 N 0.7626(3) 0.3363(3) 0.06698(15) 0.0657(8) Uani 1 1 d .
N4 N 0.7279(3) 0.3082(3) 0.12346(14) 0.0563(7) Uani 1 1 d .
N5 N 0.6890(5) 0.2742(5) 0.17561(18) 0.1029(14) Uani 1 1 d .
O1 O 1.0720(2) 0.5079(2) 0.05598(10) 0.0451(5) Uani 1 1 d .
Zn1 Zn 0.85108(3) 0.52735(4) 0.039576(15) 0.04172(18) Uani 1 1 d .

loop_
_atom_site_aniso_label
_atom_site_aniso_U_11
_atom_site_aniso_U_22
_atom_site_aniso_U_33
_atom_site_aniso_U_23
_atom_site_aniso_U_13
_atom_site_aniso_U_12
C1 0.0545(17) 0.0407(15) 0.0318(14) 0.0027(11) -0.0007(12) -0.0023(12)
C2 0.0550(18) 0.0473(18) 0.0410(16) 0.0018(13) -0.0033(13) -0.0009(13)
C3 0.070(2) 0.075(2) 0.0476(19) -0.0052(16) -0.0148(17) 0.0125(18)
C4 0.095(3) 0.107(3) 0.057(2) -0.021(2) -0.028(2) 0.031(3)
C5 0.100(3) 0.088(3) 0.0418(18) -0.0234(18) -0.0145(18) 0.025(2)
C6 0.0642(19) 0.056(2) 0.0374(15) -0.0033(14) -0.0011(13) 0.0067(15)
C7 0.145(5) 0.264(10) 0.049(3) -0.010(4) -0.008(3) 0.104(6)
C8 0.118(5) 0.179(8) 0.137(6) -0.008(5) -0.009(4) 0.039(5)
C9 0.077(2) 0.059(2) 0.0374(15) -0.0068(14) 0.0072(15) 0.0104(17)
C10 0.067(2) 0.084(3) 0.0483(18) -0.0102(17) 0.0143(15) 0.0164(19)
C11 0.0531(17) 0.058(2) 0.065(2) -0.0124(16) 0.0081(15) 0.0129(15)
C12 0.0489(17) 0.069(2) 0.063(2) -0.0091(17) 0.0079(14) 0.0087(16)
C13 0.077(3) 0.054(2) 0.105(3) -0.009(2) 0.009(2) 0.0016(19)
C14 0.082(3) 0.098(4) 0.094(3) -0.026(3) 0.009(2) 0.035(3)
C15 0.0469(16) 0.0490(18) 0.0506(17) 0.0008(14) -0.0048(13) 0.0002(13)
N1 0.0566(15) 0.0592(16) 0.0369(12) -0.0039(11) 0.0081(11) 0.0091(12)
N2 0.0475(13) 0.0461(14) 0.0483(14) -0.0035(11) 0.0065(11) 0.0016(11)
N3 0.087(2) 0.0533(17) 0.0574(18) 0.0030(14) 0.0135(15) -0.0152(15)
N4 0.0554(15) 0.0572(17) 0.0568(17) 0.0126(13) 0.0101(13) 0.0014(12)
N5 0.119(3) 0.120(3) 0.071(2) 0.035(2) 0.036(2) 0.012(3)
O1 0.0448(11) 0.0596(13) 0.0312(10) -0.0027(8) 0.0043(9) 0.0008(9)
Zn1 0.0466(3) 0.0442(3) 0.0347(2) 0.00041(12) 0.00773(16) 0.00002(13)

loop_
_atom_type_symbol
_atom_type_description
_atom_type_scat_dispersion_real
_atom_type_scat_dispersion_imag
_atom_type_scat_source
C C 0.0033 0.0016 'International Tables Vol C Tables 4.2.6.8 and 6.1.1.4'
H H 0.0000 0.0000 'International Tables Vol C Tables 4.2.6.8 and 6.1.1.4'
N N 0.0061 0.0033 'International Tables Vol C Tables 4.2.6.8 and 6.1.1.4'
O O 0.0106 0.0060 'International Tables Vol C Tables 4.2.6.8 and 6.1.1.4'
Zn Zn 0.2839 1.4301 'International Tables Vol C Tables 4.2.6.8 and 6.1.1.4'

loop_
_geom_angle_atom_site_label_1
_geom_angle_atom_site_label_2
_geom_angle_atom_site_label_3
_geom_angle
_geom_angle_site_symmetry_1
_geom_angle_site_symmetry_3
O1 C1 C2 121.7(3) . .
O1 C1 C6 121.5(3) . .
C2 C1 C6 116.8(3) . .
C3 C2 C1 120.7(3) . .
C3 C2 C15 114.8(3) . .
C1 C2 C15 124.5(3) . .
C4 C3 C2 122.4(4) . .
C3 C4 C5 117.1(3) . .
C3 C4 C7 120.5(4) . .
C5 C4 C7 121.9(4) . .
C4 C5 C6 122.9(3) . .
C5 C6 C1 119.8(3) . .
C5 C6 C9 115.5(3) . .
C1 C6 C9 124.6(3) . .
C8 C7 C4 109.4(7) . .
N1 C9 C6 128.7(3) . .
N1 C10 C11 114.9(3) . .
C10 C11 C12 110.8(3) . .
C10 C11 C14 106.8(3) . .
C12 C11 C14 106.5(3) . .
C10 C11 C13 112.0(3) . .
C12 C11 C13 110.6(3) . .
C14 C11 C13 109.9(4) . .
N2 C12 C11 115.3(3) . .
N2 C15 C2 128.0(3) 3_765 .
C9 N1 C10 115.9(3) . .
C9 N1 Zn1 124.9(2) . .
C10 N1 Zn1 118.5(2) . .
C15 N2 C12 114.9(3) 3_765 .
C15 N2 Zn1 123.1(2) 3_765 .
C12 N2 Zn1 121.1(2) . .
N4 N3 Zn1 124.1(3) . .
N5 N4 N3 175.4(4) . .
C1 O1 Zn1 127.03(19) . 3_765
C1 O1 Zn1 128.70(19) . .
Zn1 O1 Zn1 104.15(9) 3_765 .
N3 Zn1 O1 105.61(11) . 3_765
N3 Zn1 N1 104.65(11) . .
O1 Zn1 N1 148.64(10) 3_765 .
N3 Zn1 O1 107.50(11) . .
O1 Zn1 O1 75.85(9) 3_765 .
N1 Zn1 O1 87.45(9) . .
N3 Zn1 N2 102.82(12) . .
O1 Zn1 N2 87.76(9) 3_765 .
N1 Zn1 N2 93.40(10) . .
O1 Zn1 N2 148.41(9) . .

loop_
_geom_bond_atom_site_label_1
_geom_bond_atom_site_label_2
_geom_bond_distance
_geom_bond_site_symmetry_2
C1 O1 1.314(3) .
C1 C2 1.415(4) .
C1 C6 1.418(4) .
C2 C3 1.409(5) .
C2 C15 1.446(4) .
C3 C4 1.368(6) .
C4 C5 1.386(6) .
C4 C7 1.621(7) .
C5 C6 1.407(5) .
C6 C9 1.441(5) .
C7 C8 1.350(9) .
C9 N1 1.281(4) .
C10 N1 1.475(4) .
C10 C11 1.510(5) .
C11 C12 1.511(5) .
C11 C14 1.529(5) .
C11 C13 1.531(5) .
C12 N2 1.480(4) .
C15 N2 1.278(4) 3_765
N1 Zn1 2.066(3) .
N2 C15 1.278(4) 3_765
N2 Zn1 2.088(3) .
N3 N4 1.184(4) .
N3 Zn1 1.992(3) .
N4 N5 1.132(4) .
O1 Zn1 2.041(2) 3_765
O1 Zn1 2.083(2) .
Zn1 O1 2.041(2) 3_765
